data_7056798
loop_
_publ_author_name
'Zabierowski, Piotr'
'Hodorowicz, Maciej'
'Szklarzewicz, Janusz'

_publ_section_title
;
 Templated metalophilicity: synthesis of halometallic double salts
 directed by a dicopper(i) hydrazinyl-tetraimine nanocation
;
_journal_issue 2
_journal_name_full 'New Journal of Chemistry'
_journal_page_first 817
_journal_paper_doi 10.1039/C7NJ03919K
_journal_volume 42
_journal_year 2018
_chemical_formula_sum 'C36 H32 Cl4 Cu3 Mn0.5 N12 O0'
_chemical_formula_weight 992.62
_space_group_crystal_system triclinic
_space_group_IT_number 2
_space_group_name_Hall '-P 1'
_space_group_name_H-M_alt 'P -1'
_symmetry_space_group_name_Hall '-P 1'
_symmetry_space_group_name_H-M 'P -1'
_atom_sites_solution_hydrogens mixed
_audit_creation_method SHELXL-2014/6
_audit_update_record
;
2017-12-06 deposited with the CCDC.
2017-12-08 downloaded from the CCDC.
;
_cell_angle_alpha 112.226(3)
_cell_angle_beta 102.317(2)
_cell_angle_gamma 98.889(3)
_cell_formula_units_Z 2
_cell_length_a 11.6842(3)
_cell_length_b 12.3404(4)
_cell_length_c 15.7885(3)
_cell_measurement_reflns_used 15421
_cell_measurement_temperature 120(2)
_cell_measurement_theta_max 30.4992
_cell_measurement_theta_min 2.9134
_cell_volume 1988.00(11)
_computing_structure_refinement 'SHELXL-2014/6 (Sheldrick, 2014)'
_diffrn_ambient_temperature 120(2)
_diffrn_measured_fraction_theta_full 0.995
_diffrn_measured_fraction_theta_max 0.939
_diffrn_measurement_device_type 'SuperNova, Dual, Cu at zero, Atlas'
_diffrn_radiation_type MoK\a
_diffrn_radiation_wavelength 0.71073
_diffrn_reflns_av_R_equivalents 0.0566
_diffrn_reflns_av_unetI/netI 0.0427
_diffrn_reflns_Laue_measured_fraction_full 0.995
_diffrn_reflns_Laue_measured_fraction_max 0.939
_diffrn_reflns_limit_h_max 16
_diffrn_reflns_limit_h_min -16
_diffrn_reflns_limit_k_max 17
_diffrn_reflns_limit_k_min -17
_diffrn_reflns_limit_l_max 22
_diffrn_reflns_limit_l_min -22
_diffrn_reflns_number 53005
_diffrn_reflns_point_group_measured_fraction_full 0.995
_diffrn_reflns_point_group_measured_fraction_max 0.939
_diffrn_reflns_theta_full 25.242
_diffrn_reflns_theta_max 30.567
_diffrn_reflns_theta_min 2.919
_exptl_absorpt_coefficient_mu 2.055
_exptl_crystal_colour red
_exptl_crystal_density_diffrn 1.658
_exptl_crystal_description plate
_exptl_crystal_F_000 999
_exptl_crystal_size_max 0.250
_exptl_crystal_size_mid 0.180
_exptl_crystal_size_min 0.060
_refine_diff_density_max 5.015
_refine_diff_density_min -3.716
_refine_diff_density_rms 0.191
_refine_ls_extinction_method none
_refine_ls_goodness_of_fit_ref 1.034
_refine_ls_hydrogen_treatment mixed
_refine_ls_matrix_type full
_refine_ls_number_parameters 542
_refine_ls_number_reflns 11473
_refine_ls_number_restraints 4
_refine_ls_restrained_S_all 1.034
_refine_ls_R_factor_all 0.0982
_refine_ls_R_factor_gt 0.0731
_refine_ls_shift/su_max 0.004
_refine_ls_shift/su_mean 0.000
_refine_ls_structure_factor_coef Fsqd
_refine_ls_weighting_details 'w=1/[\s^2^(Fo^2^)+(0.1281P)^2^+8.0464P] where P=(Fo^2^+2Fc^2^)/3'
_refine_ls_weighting_scheme calc
_refine_ls_wR_factor_gt 0.1984
_refine_ls_wR_factor_ref 0.2262
_reflns_Friedel_coverage 0.000
_reflns_number_gt 8601
_reflns_number_total 11473
_reflns_threshold_expression 'I > 2\s(I)'
_cod_data_source_file c7nj03919k2.cif
_cod_data_source_block shelx_CCDC3
_cod_depositor_comments 'Adding full bibliography for 7056795--7056798.cif.'
_cod_original_cell_volume 1988.00(10)
_cod_original_formula_sum 'C36 H32 Cl4 Cu3 Mn0.50 N12 O0'
_cod_database_code 7056798
_shelxl_version_number 2014/6
_shelx_space_group_comment
;
The symmetry employed for this shelxl refinement is uniquely defined
by the following loop, which should always be used as a source of
symmetry information in preference to the above space-group names.
They are only intended as comments.
;
_shelx_estimated_absorpt_t_max 0.887
_shelx_estimated_absorpt_t_min 0.628

loop_
_space_group_symop_operation_xyz
'x, y, z'
'-x, -y, -z'

loop_
_atom_site_label
_atom_site_type_symbol
_atom_site_fract_x
_atom_site_fract_y
_atom_site_fract_z
_atom_site_U_iso_or_equiv
_atom_site_adp_type
_atom_site_occupancy
_atom_site_site_symmetry_order
_atom_site_calc_flag
_atom_site_refinement_flags_posn
_atom_site_refinement_flags_adp
_atom_site_refinement_flags_occupancy
Cu1a Cu 0.73718(5) 0.01361(5) 0.60159(4) 0.02226(14) Uani 1 1 d . . .
Cu1b Cu 0.66707(5) 0.86673(5) 0.88324(4) 0.02455(15) Uani 1 1 d . . .
N4a N 0.8297(3) 0.1289(3) 0.5595(3) 0.0197(7) Uani 1 1 d . . .
N6b N 0.5466(3) 0.9644(4) 0.8653(3) 0.0260(8) Uani 1 1 d . . .
N6a N 0.7314(3) 0.1728(4) 0.7023(3) 0.0231(7) Uani 1 1 d . . .
N5b N 0.6687(3) 1.0976(4) 1.0183(3) 0.0261(8) Uani 1 1 d D . .
C3a C 1.0487(4) 0.1091(4) 0.7130(3) 0.0226(8) Uani 1 1 d . . .
H3a H 0.9919 0.1124 0.7484 0.027 Uiso 1 1 calc R U .
N2a N 0.7620(3) -0.2137(3) 0.5963(3) 0.0228(7) Uani 1 1 d D . .
N3a N 0.6014(3) -0.1315(3) 0.5636(3) 0.0219(7) Uani 1 1 d . . .
N5a N 0.8573(3) 0.2445(3) 0.6302(3) 0.0236(7) Uani 1 1 d D . .
C7b C 0.9136(4) 0.9697(4) 1.0856(3) 0.0210(8) Uani 1 1 d . . .
N2b N 0.7620(4) 0.6780(4) 0.7820(3) 0.0275(8) Uani 1 1 d D . .
N4b N 0.7349(3) 1.0137(3) 1.0130(3) 0.0219(7) Uani 1 1 d . . .
N3b N 0.5798(3) 0.6898(4) 0.8153(3) 0.0261(8) Uani 1 1 d . . .
N1b N 0.7972(3) 0.8028(4) 0.8232(3) 0.0223(7) Uani 1 1 d . . .
C14b C 0.6433(4) 0.6217(4) 0.7660(3) 0.0250(8) Uani 1 1 d . . .
C4b C 1.0681(5) 0.8160(5) 1.0803(3) 0.0297(9) Uani 1 1 d . . .
H4b H 1.1205 0.7637 1.0767 0.036 Uiso 1 1 calc R U .
C7a C 0.8739(4) 0.0038(4) 0.4153(3) 0.0190(7) Uani 1 1 d . . .
N1a N 0.8397(3) -0.1065(3) 0.6136(3) 0.0195(7) Uani 1 1 d . . .
C5b C 0.9429(5) 0.7676(5) 1.0404(3) 0.0315(10) Uani 1 1 d . . .
H5b H 0.9098 0.6822 1.0108 0.038 Uiso 1 1 calc R U .
C6a C 0.7830(4) -0.1018(4) 0.3890(3) 0.0229(8) Uani 1 1 d . . .
H6a H 0.7250 -0.1002 0.4231 0.028 Uiso 1 1 calc R U .
C4a C 1.1380(4) 0.2128(5) 0.7363(3) 0.0260(9) Uani 1 1 d . . .
C8b C 0.8331(4) 1.0490(4) 1.0830(3) 0.0238(8) Uani 1 1 d . . .
C5a C 0.7781(4) -0.2082(5) 0.3133(4) 0.0280(10) Uani 1 1 d . . .
C2a C 1.0422(4) 0.0000(4) 0.6374(3) 0.0193(7) Uani 1 1 d . . .
C2b C 0.9597(4) 0.9807(4) 0.8729(3) 0.0215(8) Uani 1 1 d . . .
C14a C 0.6402(4) -0.2232(4) 0.5753(3) 0.0206(8) Uani 1 1 d . . .
C16a C 0.4390(4) -0.3328(4) 0.5493(3) 0.0260(9) Uani 1 1 d . . .
H16a H 0.3835 -0.4007 0.5454 0.031 Uiso 1 1 calc R U .
C15a C 0.5607(4) -0.3269(4) 0.5679(3) 0.0229(8) Uani 1 1 d . . .
H15a H 0.5905 -0.3911 0.5755 0.028 Uiso 1 1 calc R U .
C9b C 0.5708(4) 1.0707(4) 0.9393(3) 0.0240(8) Uani 1 1 d . . .
C9a C 0.8070(4) 0.2676(4) 0.7044(3) 0.0230(8) Uani 1 1 d . . .
C15b C 0.5948(4) 0.4994(4) 0.7020(4) 0.0294(9) Uani 1 1 d . . .
H15b H 0.6436 0.4529 0.6710 0.035 Uiso 1 1 calc R U .
C8a C 0.8881(4) 0.1173(4) 0.4971(3) 0.0223(8) Uani 1 1 d . . .
C6b C 0.8675(4) 0.8434(4) 1.0438(3) 0.0272(9) Uani 1 1 d . . .
H6b H 0.7823 0.8094 1.0173 0.033 Uiso 1 1 calc R U .
C11a C 0.7743(6) 0.4049(5) 0.8451(4) 0.0374(11) Uani 1 1 d . . .
H11a H 0.7907 0.4835 0.8954 0.045 Uiso 1 1 calc R U .
C10a C 0.8347(5) 0.3857(4) 0.7764(4) 0.0312(10) Uani 1 1 d . . .
H10a H 0.8928 0.4501 0.7780 0.037 Uiso 1 1 calc R U .
C10b C 0.5025(4) 1.1546(5) 0.9418(4) 0.0289(9) Uani 1 1 d . . .
H10b H 0.5245 1.2316 0.9950 0.035 Uiso 1 1 calc R U .
C1b C 0.9078(4) 0.8492(4) 0.8311(3) 0.0243(8) Uani 1 1 d . . .
C16b C 0.4737(4) 0.4483(4) 0.6854(4) 0.0311(10) Uani 1 1 d . . .
H16b H 0.4372 0.3660 0.6415 0.037 Uiso 1 1 calc R U .
C18a C 0.4805(4) -0.1414(5) 0.5442(4) 0.0273(9) Uani 1 1 d . . .
H18a H 0.4519 -0.0772 0.5357 0.033 Uiso 1 1 calc R U .
C1a C 0.9493(4) -0.1099(4) 0.6151(3) 0.0202(7) Uani 1 1 d . . .
C13b C 0.4450(4) 0.9318(5) 0.7912(3) 0.0318(10) Uani 1 1 d . . .
H13b H 0.4243 0.8538 0.7395 0.038 Uiso 1 1 calc R U .
C3b C 0.8845(4) 1.0600(5) 0.8749(3) 0.0263(9) Uani 1 1 d . . .
H3b H 0.7996 1.0275 0.8448 0.032 Uiso 1 1 calc R U .
C12a C 0.6892(5) 0.3082(5) 0.8403(4) 0.0361(11) Uani 1 1 d . . .
H12a H 0.6443 0.3207 0.8852 0.043 Uiso 1 1 calc R U .
C13a C 0.6718(4) 0.1950(5) 0.7693(4) 0.0287(9) Uani 1 1 d . . .
H13a H 0.6153 0.1290 0.7671 0.034 Uiso 1 1 calc R U .
C12b C 0.3713(5) 1.0075(6) 0.7884(4) 0.0361(11) Uani 1 1 d . . .
H12b H 0.3009 0.9823 0.7355 0.043 Uiso 1 1 calc R U .
C11b C 0.4013(5) 1.1215(6) 0.8641(4) 0.0342(11) Uani 1 1 d . . .
H11b H 0.3530 1.1764 0.8627 0.041 Uiso 1 1 calc R U .
C17a C 0.3974(4) -0.2385(5) 0.5362(4) 0.0290(9) Uani 1 1 d . . .
H17a H 0.3134 -0.2417 0.5221 0.035 Uiso 1 1 calc R U .
C18b C 0.4613(4) 0.6369(5) 0.7966(4) 0.0314(10) Uani 1 1 d . . .
H18b H 0.4142 0.6846 0.8290 0.038 Uiso 1 1 calc R U .
C17b C 0.4055(5) 0.5186(5) 0.7337(4) 0.0355(11) Uani 1 1 d . . .
H17b H 0.3221 0.4852 0.7232 0.043 Uiso 1 1 calc R U .
Mn1 Mn 0.0000 0.5000 0.5000 0.0241(2) Uani 1 2 d S . P
Cl1 Cl 0.09116(10) 0.39993(10) 0.59843(8) 0.0264(2) Uani 1 1 d . . .
Cl2 Cl 0.15304(10) 0.70389(11) 0.63003(9) 0.0298(2) Uani 1 1 d . . .
Cl3 Cl 0.14649(10) 0.45283(11) 0.39586(9) 0.0306(2) Uani 1 1 d . . .
Cl4 Cl 0.16088(17) 0.62951(14) 0.86705(10) 0.0496(4) Uani 1 1 d . . .
Cu3 Cu 0.12666(9) 0.60606(7) 0.72015(6) 0.0501(2) Uani 1 1 d . . .
H1b H 0.952(5) 0.785(5) 0.804(4) 0.016(12) Uiso 1 1 d . . .
H5bb H 0.712(6) 1.184(3) 1.063(4) 0.042(18) Uiso 1 1 d D . .
H5a H 0.752(8) -0.261(8) 0.302(7) 0.06(3) Uiso 1 1 d . . .
H8b H 0.845(5) 1.136(5) 1.131(4) 0.015(12) Uiso 1 1 d . . .
H4a H 1.137(6) 0.270(6) 0.773(5) 0.034(17) Uiso 1 1 d . . .
H8a H 0.945(6) 0.168(6) 0.508(5) 0.031(16) Uiso 1 1 d . . .
H5aa H 0.916(8) 0.303(7) 0.620(7) 0.09(3) Uiso 1 1 d D . .
H1a H 0.966(6) -0.174(6) 0.602(5) 0.031(16) Uiso 1 1 d . . .
H2b H 0.784(11) 0.607(8) 0.742(8) 0.12(4) Uiso 1 1 d D . .
H2a H 0.800(8) -0.283(6) 0.587(7) 0.08(3) Uiso 1 1 d D . .

loop_
_atom_site_aniso_label
_atom_site_aniso_U_11
_atom_site_aniso_U_22
_atom_site_aniso_U_33
_atom_site_aniso_U_23
_atom_site_aniso_U_13
_atom_site_aniso_U_12
Cu1a 0.0194(3) 0.0228(3) 0.0273(3) 0.0138(2) 0.0080(2) 0.0035(2)
Cu1b 0.0187(3) 0.0274(3) 0.0206(3) 0.0063(2) 0.00310(19) 0.0012(2)
N4a 0.0154(15) 0.0237(17) 0.0216(16) 0.0124(14) 0.0042(12) 0.0039(13)
N6b 0.0188(17) 0.037(2) 0.0203(17) 0.0135(16) 0.0023(13) 0.0033(15)
N6a 0.0205(17) 0.0294(19) 0.0251(18) 0.0163(15) 0.0084(14) 0.0073(14)
N5b 0.0175(16) 0.031(2) 0.0215(17) 0.0070(15) -0.0001(13) 0.0031(14)
C3a 0.0192(18) 0.027(2) 0.0202(19) 0.0113(16) 0.0034(15) 0.0041(16)
N2a 0.0149(15) 0.0235(17) 0.0326(19) 0.0152(15) 0.0074(14) 0.0032(13)
N3a 0.0169(16) 0.0267(18) 0.0235(17) 0.0141(14) 0.0048(13) 0.0028(13)
N5a 0.0236(18) 0.0226(17) 0.0248(18) 0.0103(14) 0.0101(14) 0.0020(14)
C7b 0.0204(19) 0.027(2) 0.0128(16) 0.0074(15) 0.0025(14) 0.0027(16)
N2b 0.0205(18) 0.0282(19) 0.0285(19) 0.0081(16) 0.0076(15) 0.0017(15)
N4b 0.0175(16) 0.0278(18) 0.0189(16) 0.0100(14) 0.0036(13) 0.0038(14)
N3b 0.0203(17) 0.030(2) 0.0220(17) 0.0085(15) 0.0057(14) -0.0008(15)
N1b 0.0171(16) 0.0286(18) 0.0189(16) 0.0096(14) 0.0044(13) 0.0020(14)
C14b 0.0196(19) 0.029(2) 0.023(2) 0.0110(17) 0.0038(16) 0.0008(16)
C4b 0.031(2) 0.035(2) 0.027(2) 0.0143(19) 0.0097(18) 0.013(2)
C7a 0.0147(17) 0.0254(19) 0.0188(17) 0.0129(15) 0.0028(14) 0.0044(15)
N1a 0.0162(15) 0.0219(16) 0.0206(16) 0.0105(13) 0.0049(12) 0.0022(13)
C5b 0.040(3) 0.025(2) 0.022(2) 0.0061(17) 0.0042(19) 0.0031(19)
C6a 0.0170(18) 0.029(2) 0.027(2) 0.0165(17) 0.0066(15) 0.0031(16)
C4a 0.028(2) 0.025(2) 0.020(2) 0.0082(17) 0.0030(17) 0.0034(18)
C8b 0.0152(18) 0.028(2) 0.0211(19) 0.0086(17) 0.0002(15) -0.0007(16)
C5a 0.023(2) 0.029(2) 0.030(2) 0.017(2) 0.0022(17) -0.0030(18)
C2a 0.0145(17) 0.0258(19) 0.0195(18) 0.0137(16) 0.0018(14) 0.0045(15)
C2b 0.0193(18) 0.028(2) 0.0173(18) 0.0111(16) 0.0055(14) 0.0027(16)
C14a 0.0198(19) 0.0222(19) 0.0194(18) 0.0095(15) 0.0060(15) 0.0028(15)
C16a 0.0177(19) 0.030(2) 0.028(2) 0.0139(18) 0.0042(16) -0.0021(16)
C15a 0.0193(19) 0.026(2) 0.0228(19) 0.0127(16) 0.0042(15) 0.0003(16)
C9b 0.0155(18) 0.034(2) 0.0221(19) 0.0137(17) 0.0035(15) 0.0022(16)
C9a 0.0204(19) 0.026(2) 0.025(2) 0.0138(17) 0.0067(16) 0.0056(16)
C15b 0.028(2) 0.027(2) 0.029(2) 0.0101(18) 0.0068(18) 0.0027(18)
C8a 0.0188(19) 0.025(2) 0.025(2) 0.0140(17) 0.0063(16) 0.0022(16)
C6b 0.026(2) 0.029(2) 0.0195(19) 0.0096(17) -0.0012(16) -0.0012(17)
C11a 0.049(3) 0.030(2) 0.032(3) 0.010(2) 0.017(2) 0.011(2)
C10a 0.036(3) 0.023(2) 0.033(2) 0.0108(19) 0.013(2) 0.0036(19)
C10b 0.023(2) 0.037(2) 0.027(2) 0.0144(19) 0.0065(17) 0.0098(18)
C1b 0.0186(19) 0.026(2) 0.024(2) 0.0104(17) 0.0026(15) 0.0003(16)
C16b 0.026(2) 0.026(2) 0.031(2) 0.0081(19) 0.0030(18) -0.0040(18)
C18a 0.0189(19) 0.036(2) 0.033(2) 0.021(2) 0.0070(17) 0.0089(18)
C1a 0.0205(19) 0.0199(19) 0.0227(19) 0.0112(15) 0.0075(15) 0.0046(15)
C13b 0.024(2) 0.042(3) 0.021(2) 0.0131(19) -0.0036(17) 0.0015(19)
C3b 0.023(2) 0.035(2) 0.026(2) 0.0172(19) 0.0099(17) 0.0091(18)
C12a 0.043(3) 0.040(3) 0.034(3) 0.018(2) 0.022(2) 0.016(2)
C13a 0.029(2) 0.032(2) 0.032(2) 0.0162(19) 0.0158(19) 0.0077(18)
C12b 0.023(2) 0.056(3) 0.028(2) 0.022(2) -0.0013(18) 0.008(2)
C11b 0.025(2) 0.052(3) 0.035(3) 0.028(2) 0.0089(19) 0.013(2)
C17a 0.0175(19) 0.036(2) 0.031(2) 0.017(2) 0.0035(17) 0.0014(17)
C18b 0.019(2) 0.033(2) 0.034(2) 0.008(2) 0.0082(18) -0.0011(18)
C17b 0.021(2) 0.034(3) 0.038(3) 0.008(2) 0.0075(19) -0.0077(19)
Mn1 0.0224(4) 0.0240(5) 0.0240(4) 0.0107(4) 0.0034(3) 0.0039(4)
Cl1 0.0224(5) 0.0237(5) 0.0298(5) 0.0121(4) 0.0024(4) 0.0022(4)
Cl2 0.0256(5) 0.0306(5) 0.0358(6) 0.0178(5) 0.0075(4) 0.0067(4)
Cl3 0.0250(5) 0.0316(6) 0.0386(6) 0.0145(5) 0.0162(5) 0.0078(4)
Cl4 0.0668(10) 0.0398(7) 0.0294(6) 0.0072(5) 0.0169(6) -0.0053(7)
Cu3 0.0784(6) 0.0428(4) 0.0386(4) 0.0196(3) 0.0302(4) 0.0177(4)

loop_
_atom_type_symbol
_atom_type_description
_atom_type_scat_dispersion_real
_atom_type_scat_dispersion_imag
_atom_type_scat_source
C C 0.0033 0.0016 'International Tables Vol C Tables 4.2.6.8 and 6.1.1.4'
H H 0.0000 0.0000 'International Tables Vol C Tables 4.2.6.8 and 6.1.1.4'
N N 0.0061 0.0033 'International Tables Vol C Tables 4.2.6.8 and 6.1.1.4'
Cl Cl 0.1484 0.1585 'International Tables Vol C Tables 4.2.6.8 and 6.1.1.4'
Mn Mn 0.3368 0.7283 'International Tables Vol C Tables 4.2.6.8 and 6.1.1.4'
Cu Cu 0.3201 1.2651 'International Tables Vol C Tables 4.2.6.8 and 6.1.1.4'
O O 0.0106 0.0060 'International Tables Vol C Tables 4.2.6.8 and 6.1.1.4'

loop_
_geom_angle_atom_site_label_1
_geom_angle_atom_site_label_2
_geom_angle_atom_site_label_3
_geom_angle
_geom_angle_site_symmetry_1
_geom_angle_site_symmetry_3
N4a Cu1a N1a 107.84(14) . .
N6a Cu1a N4a 81.49(15) . .
N6a Cu1a N1a 130.16(15) . .
N3a Cu1a N4a 147.19(15) . .
N3a Cu1a N6a 117.16(15) . .
N3a Cu1a N1a 81.43(14) . .
N6b Cu1b N4b 80.83(15) . .
N6b Cu1b N1b 138.22(15) . .
N4b Cu1b N1b 114.40(15) . .
N3b Cu1b N6b 108.70(17) . .
N3b Cu1b N4b 145.01(16) . .
N3b Cu1b N1b 81.42(16) . .
N5a N4a Cu1a 108.1(3) . .
C8a N4a Cu1a 135.4(3) . .
C8a N4a N5a 114.3(4) . .
C9b N6b Cu1b 113.2(3) . .
C9b N6b C13b 118.2(4) . .
C13b N6b Cu1b 128.5(4) . .
C9a N6a Cu1a 111.8(3) . .
C9a N6a C13a 117.6(4) . .
C13a N6a Cu1a 130.4(3) . .
N4b N5b C9b 117.9(4) . .
N4b N5b H5bb 117(4) . .
C9b N5b H5bb 120(4) . .
C4a C3a H3a 120.0 . .
C4a C3a C2a 120.1(4) . .
C2a C3a H3a 120.0 . .
N1a N2a H2a 115(6) . .
C14a N2a N1a 118.7(4) . .
C14a N2a H2a 125(6) . .
C14a N3a Cu1a 112.7(3) . .
C14a N3a C18a 117.3(4) . .
C18a N3a Cu1a 129.0(3) . .
N4a N5a C9a 120.1(4) . .
N4a N5a H5aa 112(6) . .
C9a N5a H5aa 128(6) . .
C2b C7b C8b 120.3(4) 2_777 .
C6b C7b C8b 120.9(4) . .
C6b C7b C2b 118.7(4) . 2_777
N1b N2b H2b 142(8) . .
C14b N2b N1b 118.3(4) . .
C14b N2b H2b 97(8) . .
N5b N4b Cu1b 110.7(3) . .
C8b N4b Cu1b 133.2(3) . .
C8b N4b N5b 115.4(4) . .
C14b N3b Cu1b 112.8(3) . .
C14b N3b C18b 117.0(4) . .
C18b N3b Cu1b 128.5(4) . .
N2b N1b Cu1b 108.5(3) . .
C1b N1b Cu1b 135.0(3) . .
C1b N1b N2b 114.9(4) . .
N2b C14b C15b 120.2(4) . .
N3b C14b N2b 116.5(4) . .
N3b C14b C15b 123.3(4) . .
C5b C4b H4b 120.1 . .
C3b C4b H4b 120.1 2_777 .
C3b C4b C5b 119.7(5) 2_777 .
C6a C7a C2a 119.1(4) . 2_756
C6a C7a C8a 122.9(4) . .
C2a C7a C8a 118.0(4) 2_756 .
N2a N1a Cu1a 108.4(2) . .
C1a N1a Cu1a 134.1(3) . .
C1a N1a N2a 115.8(4) . .
C4b C5b H5b 120.0 . .
C6b C5b C4b 120.1(5) . .
C6b C5b H5b 120.0 . .
C7a C6a H6a 120.0 . .
C5a C6a C7a 119.9(4) . .
C5a C6a H6a 120.0 . .
C3a C4a H4a 118(5) . .
C5a C4a C3a 120.2(5) 2_756 .
C5a C4a H4a 121(6) 2_756 .
C7b C8b H8b 128(3) . .
N4b C8b C7b 121.2(4) . .
N4b C8b H8b 111(3) . .
C6a C5a H5a 131(9) . .
C4a C5a C6a 121.0(5) 2_756 .
C4a C5a H5a 106(9) 2_756 .
C3a C2a C7a 119.6(4) . 2_756
C3a C2a C1a 119.6(4) . .
C7a C2a C1a 120.8(4) 2_756 .
C7b C2b C1b 120.3(4) 2_777 .
C3b C2b C7b 118.8(4) . 2_777
C3b C2b C1b 120.9(4) . .
N2a C14a C15a 119.4(4) . .
N3a C14a N2a 118.0(4) . .
N3a C14a C15a 122.6(4) . .
C15a C16a H16a 120.2 . .
C15a C16a C17a 119.6(4) . .
C17a C16a H16a 120.2 . .
C14a C15a H15a 120.8 . .
C16a C15a C14a 118.3(4) . .
C16a C15a H15a 120.8 . .
N6b C9b N5b 117.3(4) . .
N6b C9b C10b 123.3(4) . .
N5b C9b C10b 119.4(4) . .
N6a C9a N5a 116.4(4) . .
N6a C9a C10a 123.4(4) . .
N5a C9a C10a 120.1(4) . .
C14b C15b H15b 121.0 . .
C16b C15b C14b 117.9(5) . .
C16b C15b H15b 121.0 . .
N4a C8a C7a 124.4(4) . .
N4a C8a H8a 120(5) . .
C7a C8a H8a 114(5) . .
C7b C6b H6b 119.3 . .
C5b C6b C7b 121.4(4) . .
C5b C6b H6b 119.3 . .
C10a C11a H11a 120.1 . .
C10a C11a C12a 119.8(5) . .
C12a C11a H11a 120.1 . .
C9a C10a H10a 121.3 . .
C11a C10a C9a 117.4(5) . .
C11a C10a H10a 121.3 . .
C9b C10b H10b 121.2 . .
C11b C10b C9b 117.7(5) . .
C11b C10b H10b 121.2 . .
N1b C1b C2b 121.9(4) . .
N1b C1b H1b 113(3) . .
C2b C1b H1b 125(3) . .
C15b C16b H16b 120.3 . .
C15b C16b C17b 119.5(5) . .
C17b C16b H16b 120.3 . .
N3a C18a H18a 118.1 . .
N3a C18a C17a 123.8(4) . .
C17a C18a H18a 118.1 . .
N1a C1a C2a 121.0(4) . .
N1a C1a H1a 118(5) . .
C2a C1a H1a 121(5) . .
N6b C13b H13b 118.8 . .
N6b C13b C12b 122.4(5) . .
C12b C13b H13b 118.8 . .
C4b C3b C2b 121.2(4) 2_777 .
C4b C3b H3b 119.4 2_777 .
C2b C3b H3b 119.4 . .
C11a C12a H12a 120.7 . .
C13a C12a C11a 118.5(5) . .
C13a C12a H12a 120.7 . .
N6a C13a C12a 123.1(5) . .
N6a C13a H13a 118.4 . .
C12a C13a H13a 118.4 . .
C13b C12b H12b 120.6 . .
C13b C12b C11b 118.9(5) . .
C11b C12b H12b 120.6 . .
C10b C11b C12b 119.4(5) . .
C10b C11b H11b 120.3 . .
C12b C11b H11b 120.3 . .
C16a C17a H17a 120.8 . .
C18a C17a C16a 118.4(4) . .
C18a C17a H17a 120.8 . .
N3b C18b H18b 118.2 . .
N3b C18b C17b 123.7(5) . .
C17b C18b H18b 118.2 . .
C16b C17b H17b 120.7 . .
C18b C17b C16b 118.6(5) . .
C18b C17b H17b 120.7 . .
Cl1 Mn1 Cl1 180.00(5) 2_566 .
Cl1 Mn1 Cl2 92.94(4) 2_566 .
Cl1 Mn1 Cl2 87.06(4) 2_566 2_566
Cl1 Mn1 Cl2 87.06(4) . .
Cl1 Mn1 Cl2 92.94(4) . 2_566
Cl1 Mn1 Cl3 91.86(4) . .
Cl1 Mn1 Cl3 88.14(4) 2_566 .
Cl1 Mn1 Cl3 88.14(4) . 2_566
Cl1 Mn1 Cl3 91.86(4) 2_566 2_566
Cl1 Mn1 Cu3 129.94(3) 2_566 .
Cl1 Mn1 Cu3 129.94(3) . 2_566
Cl1 Mn1 Cu3 50.06(3) . .
Cl1 Mn1 Cu3 50.06(3) 2_566 2_566
Cl2 Mn1 Cl2 180.00(5) . 2_566
Cl2 Mn1 Cu3 44.51(3) . .
Cl2 Mn1 Cu3 135.49(3) 2_566 .
Cl2 Mn1 Cu3 135.49(3) . 2_566
Cl2 Mn1 Cu3 44.51(3) 2_566 2_566
Cl3 Mn1 Cl2 93.28(4) 2_566 2_566
Cl3 Mn1 Cl2 86.72(4) 2_566 .
Cl3 Mn1 Cl2 93.28(4) . .
Cl3 Mn1 Cl2 86.72(4) . 2_566
Cl3 Mn1 Cl3 180.00(5) 2_566 .
Cl3 Mn1 Cu3 65.80(3) 2_566 .
Cl3 Mn1 Cu3 65.80(3) . 2_566
Cl3 Mn1 Cu3 114.20(3) . .
Cl3 Mn1 Cu3 114.20(3) 2_566 2_566
Cu3 Mn1 Cu3 179.999(17) 2_566 .
Cu3 Cl1 Mn1 78.42(4) . .
Cu3 Cl2 Mn1 79.74(4) . .
Cl1 Cu3 Mn1 51.53(3) . .
Cl2 Cu3 Mn1 55.74(4) . .
Cl2 Cu3 Cl1 98.01(5) . .
Cl4 Cu3 Mn1 159.45(6) . .
Cl4 Cu3 Cl1 116.65(6) . .
Cl4 Cu3 Cl2 143.11(7) . .

loop_
_geom_bond_atom_site_label_1
_geom_bond_atom_site_label_2
_geom_bond_distance
_geom_bond_site_symmetry_2
Cu1a N4a 2.044(4) .
Cu1a N6a 2.029(4) .
Cu1a N3a 1.997(4) .
Cu1a N1a 2.081(4) .
Cu1b N6b 2.032(4) .
Cu1b N4b 2.041(4) .
Cu1b N3b 2.008(4) .
Cu1b N1b 2.062(4) .
N4a N5a 1.373(5) .
N4a C8a 1.293(6) .
N6b C9b 1.323(6) .
N6b C13b 1.358(6) .
N6a C9a 1.338(6) .
N6a C13a 1.354(6) .
N5b N4b 1.374(6) .
N5b C9b 1.391(5) .
N5b H5bb 1.00(2) .
C3a H3a 0.9500 .
C3a C4a 1.389(6) .
C3a C2a 1.399(6) .
N2a N1a 1.378(5) .
N2a C14a 1.366(5) .
N2a H2a 1.00(2) .
N3a C14a 1.342(6) .
N3a C18a 1.356(6) .
N5a C9a 1.374(6) .
N5a H5aa 1.00(2) .
C7b C8b 1.464(6) .
C7b C2b 1.414(6) 2_777
C7b C6b 1.402(6) .
N2b N1b 1.377(6) .
N2b C14b 1.374(6) .
N2b H2b 0.98(5) .
N4b C8b 1.291(5) .
N3b C14b 1.344(6) .
N3b C18b 1.353(6) .
N1b C1b 1.289(6) .
C14b C15b 1.399(7) .
C4b H4b 0.9500 .
C4b C5b 1.395(7) .
C4b C3b 1.379(7) 2_777
C7a C6a 1.405(6) .
C7a C2a 1.411(6) 2_756
C7a C8a 1.457(6) .
N1a C1a 1.283(5) .
C5b H5b 0.9500 .
C5b C6b 1.375(7) .
C6a H6a 0.9500 .
C6a C5a 1.385(7) .
C4a C5a 1.374(7) 2_756
C4a H4a 0.73(7) .
C8b H8b 1.02(5) .
C5a C4a 1.374(7) 2_756
C5a H5a 0.62(9) .
C2a C7a 1.411(6) 2_756
C2a C1a 1.470(6) .
C2b C7b 1.414(6) 2_777
C2b C1b 1.467(6) .
C2b C3b 1.409(6) .
C14a C15a 1.409(6) .
C16a H16a 0.9500 .
C16a C15a 1.373(6) .
C16a C17a 1.396(7) .
C15a H15a 0.9500 .
C9b C10b 1.396(7) .
C9a C10a 1.402(7) .
C15b H15b 0.9500 .
C15b C16b 1.382(7) .
C8a H8a 0.78(7) .
C6b H6b 0.9500 .
C11a H11a 0.9500 .
C11a C10a 1.384(7) .
C11a C12a 1.397(8) .
C10a H10a 0.9500 .
C10b H10b 0.9500 .
C10b C11b 1.387(7) .
C1b H1b 1.02(5) .
C16b H16b 0.9500 .
C16b C17b 1.393(8) .
C18a H18a 0.9500 .
C18a C17a 1.366(7) .
C1a H1a 0.80(7) .
C13b H13b 0.9500 .
C13b C12b 1.370(8) .
C3b C4b 1.379(7) 2_777
C3b H3b 0.9500 .
C12a H12a 0.9500 .
C12a C13a 1.371(8) .
C13a H13a 0.9500 .
C12b H12b 0.9500 .
C12b C11b 1.389(8) .
C11b H11b 0.9500 .
C17a H17a 0.9500 .
C18b H18b 0.9500 .
C18b C17b 1.370(7) .
C17b H17b 0.9500 .
Mn1 Cl1 2.4954(11) .
Mn1 Cl1 2.4953(11) 2_566
Mn1 Cl2 2.6227(12) 2_566
Mn1 Cl2 2.6227(12) .
Mn1 Cl3 2.5993(11) 2_566
Mn1 Cl3 2.5993(11) .
Mn1 Cu3 3.1224(9) 2_566
Mn1 Cu3 3.1224(9) .
Cl1 Cu3 2.4436(14) .
Cl2 Cu3 2.2246(14) .
Cl4 Cu3 2.1642(16) .

loop_
_geom_hbond_atom_site_label_D
_geom_hbond_atom_site_label_H
_geom_hbond_atom_site_label_A
_geom_hbond_distance_DH
_geom_hbond_distance_HA
_geom_hbond_distance_DA
_geom_hbond_angle_DHA
_geom_hbond_site_symmetry_A
C17a H17a Cl2 0.95 2.95 3.582(5) 125.0 1_545
C17b H17b Cl1 0.95 2.75 3.580(5) 146.7 .
N5b H5bb Cl4 1.00(2) 2.25(3) 3.219(4) 164(6) 2_677
C8b H8b Cl4 1.02(5) 2.89(5) 3.727(5) 140(4) 2_677
C8a H8a Cl1 0.78(7) 2.74(7) 3.457(5) 154(6) 1_655
N5a H5aa Cl1 1.00(2) 2.36(4) 3.330(4) 162(9) 1_655
C1a H1a Cl2 0.80(7) 2.89(7) 3.586(5) 146(6) 1_645
N2b H2b Cl3 0.98(5) 2.38(10) 3.165(4) 137(10) 2_666
N2a H2a Cl3 1.00(2) 2.37(4) 3.326(4) 160(8) 2_656

loop_
_geom_torsion_atom_site_label_1
_geom_torsion_atom_site_label_2
_geom_torsion_atom_site_label_3
_geom_torsion_atom_site_label_4
_geom_torsion
_geom_torsion_site_symmetry_1
_geom_torsion_site_symmetry_4
Cu1a N4a N5a C9a -9.9(5) . .
Cu1a N4a C8a C7a 19.3(7) . .
Cu1a N6a C9a N5a 10.8(5) . .
Cu1a N6a C9a C10a -169.8(4) . .
Cu1a N6a C13a C12a 171.7(4) . .
Cu1a N3a C14a N2a -9.6(5) . .
Cu1a N3a C14a C15a 169.7(3) . .
Cu1a N3a C18a C17a -167.4(4) . .
Cu1a N1a C1a C2a 19.3(6) . .
Cu1b N6b C9b N5b -2.9(5) . .
Cu1b N6b C9b C10b 178.1(4) . .
Cu1b N6b C13b C12b -180.0(4) . .
Cu1b N4b C8b C7b -9.7(7) . .
Cu1b N3b C14b N2b 10.3(5) . .
Cu1b N3b C14b C15b -170.4(4) . .
Cu1b N3b C18b C17b 166.5(4) . .
Cu1b N1b C1b C2b -16.9(7) . .
N4a N5a C9a N6a -0.4(6) . .
N4a N5a C9a C10a -179.8(4) . .
N6b C9b C10b C11b 2.8(7) . .
N6b C13b C12b C11b -0.1(8) . .
N6a C9a C10a C11a -4.1(8) . .
N5b N4b C8b C7b -178.8(4) . .
N5b C9b C10b C11b -176.2(4) . .
C3a C2a C1a N1a 43.4(6) . .
N2a N1a C1a C2a -177.0(4) . .
N2a C14a C15a C16a 178.3(4) . .
N3a C14a C15a C16a -1.0(7) . .
N3a C18a C17a C16a 0.4(8) . .
N5a N4a C8a C7a -179.7(4) . .
N5a C9a C10a C11a 175.3(5) . .
C7b C2b C1b N1b 155.5(4) 2_777 .
C7b C2b C3b C4b -2.6(6) 2_777 2_777
N2b N1b C1b C2b 179.6(4) . .
N2b C14b C15b C16b -177.3(5) . .
N4b N5b C9b N6b 1.7(6) . .
N4b N5b C9b C10b -179.2(4) . .
N3b C14b C15b C16b 3.4(7) . .
N3b C18b C17b C16b -0.5(9) . .
N1b N2b C14b N3b -18.3(6) . .
N1b N2b C14b C15b 162.4(4) . .
C14b N2b N1b Cu1b 15.9(5) . .
C14b N2b N1b C1b -176.3(4) . .
C14b N3b C18b C17b 2.4(8) . .
C14b C15b C16b C17b -1.3(8) . .
C4b C5b C6b C7b 1.0(7) . .
C7a C6a C5a C4a 0.8(7) . 2_756
C7a C2a C1a N1a -137.7(4) 2_756 .
N1a N2a C14a N3a 6.2(6) . .
N1a N2a C14a C15a -173.1(4) . .
C6a C7a C8a N4a 8.6(7) . .
C4a C3a C2a C7a -0.6(6) . 2_756
C4a C3a C2a C1a 178.4(4) . .
C8b C7b C6b C5b 175.8(4) . .
C2a C3a C4a C5a -1.4(7) . 2_756
C2a C7a C6a C5a 1.1(6) 2_756 .
C2a C7a C8a N4a -169.4(4) 2_756 .
C2b C7b C8b N4b 147.0(4) 2_777 .
C2b C7b C6b C5b -1.6(7) 2_777 .
C14a N2a N1a Cu1a 0.3(5) . .
C14a N2a N1a C1a -167.4(4) . .
C14a N3a C18a C17a 0.1(7) . .
C15a C16a C17a C18a -1.2(7) . .
C9b N6b C13b C12b 3.6(7) . .
C9b N5b N4b Cu1b 0.4(5) . .
C9b N5b N4b C8b 171.9(4) . .
C9b C10b C11b C12b 0.8(7) . .
C9a N6a C13a C12a -2.6(7) . .
C15b C16b C17b C18b -0.1(8) . .
C8a N4a N5a C9a -176.0(4) . .
C8a C7a C6a C5a -176.9(4) . .
C6b C7b C8b N4b -30.4(6) . .
C11a C12a C13a N6a -1.5(8) . .
C10a C11a C12a C13a 2.9(9) . .
C1b C2b C3b C4b 175.6(4) . 2_777
C18a N3a C14a N2a -179.1(4) . .
C18a N3a C14a C15a 0.2(6) . .
C13b N6b C9b N5b 174.1(4) . .
C13b N6b C9b C10b -5.0(7) . .
C13b C12b C11b C10b -2.1(8) . .
C3b C4b C5b C6b 1.5(7) 2_777 .
C3b C2b C1b N1b -22.8(6) . .
C12a C11a C10a C9a -0.3(8) . .
C13a N6a C9a N5a -173.9(4) . .
C13a N6a C9a C10a 5.5(7) . .
C17a C16a C15a C14a 1.5(7) . .
C18b N3b C14b N2b 176.8(4) . .
C18b N3b C14b C15b -3.9(7) . .
